data_4118917
loop_
_publ_author_name
'Yalan Xing'
'Sudhir M. Hande'
'Yoshito Kishi'

_publ_section_title
;
 Photochemistry of Mycolactone A/B, the Causative Toxin of Buruli Ulcer
;
_journal_name_full 'Journal of the American Chemical Society'
_journal_page_first 19234
_journal_page_last 19239
_journal_paper_doi 10.1021/ja309215m
_journal_volume 134
_journal_year 2012
_chemical_absolute_configuration ad
_chemical_formula_sum 'C40 H39 Br3 O8'
_chemical_formula_weight 887.44
_chemical_name_systematic
; 
 ? 
;
_space_group_IT_number 4
_symmetry_cell_setting monoclinic
_symmetry_space_group_name_Hall 'P 2yb'
_symmetry_space_group_name_H-M 'P 1 21 1'
_atom_sites_solution_hydrogens geom
_atom_sites_solution_primary direct
_atom_sites_solution_secondary difmap
_audit_creation_method SHELXL-97
_cell_angle_alpha 90.00
_cell_angle_beta 98.922(3)
_cell_angle_gamma 90.00
_cell_formula_units_Z 2
_cell_length_a 5.8661(12)
_cell_length_b 25.627(5)
_cell_length_c 12.819(3)
_cell_measurement_reflns_used 6914
_cell_measurement_temperature 100(2)
_cell_measurement_theta_max 25.7
_cell_measurement_theta_min 2.88
_cell_volume 1903.8(7)
_computing_cell_refinement 'SAINT 7.46A (Bruker-AXS, 2009)'
_computing_data_collection 'APEX2 v2009.3.0 (Bruker-AXS, 2009)'
_computing_data_reduction 'SAINT 7.46A (Bruker-AXS, 2009)'
_computing_molecular_graphics 'Bruker SHELXTL (Sheldrick, 2008)'
_computing_publication_material 'Bruker SHELXTL (Sheldrick, 2008)'
_computing_structure_refinement 'SHELXL-97 (Sheldrick, 2008)'
_computing_structure_solution 'SHELXS-97 (Sheldrick, 2008)'
_diffrn_ambient_temperature 100(2)
_diffrn_measured_fraction_theta_full 0.998
_diffrn_measured_fraction_theta_max 0.998
_diffrn_measurement_device_type
;
Bruker D8 goniometer with CCD area detector  
;
_diffrn_measurement_method 'omega and phi scans'
_diffrn_radiation_monochromator graphite
_diffrn_radiation_source 'fine-focus sealed tube'
_diffrn_radiation_type MoK\a
_diffrn_radiation_wavelength 0.71073
_diffrn_reflns_av_R_equivalents 0.0540
_diffrn_reflns_av_sigmaI/netI 0.0704
_diffrn_reflns_limit_h_max 6
_diffrn_reflns_limit_h_min -7
_diffrn_reflns_limit_k_max 30
_diffrn_reflns_limit_k_min -31
_diffrn_reflns_limit_l_max 15
_diffrn_reflns_limit_l_min -15
_diffrn_reflns_number 17750
_diffrn_reflns_theta_full 25.70
_diffrn_reflns_theta_max 25.70
_diffrn_reflns_theta_min 1.59
_exptl_absorpt_coefficient_mu 3.230
_exptl_absorpt_correction_T_max 0.9093
_exptl_absorpt_correction_T_min 0.5940
_exptl_absorpt_correction_type multi-scan
_exptl_absorpt_process_details SADABS
_exptl_crystal_colour colorless
_exptl_crystal_density_diffrn 1.548
_exptl_crystal_description needle
_exptl_crystal_F_000 896
_exptl_crystal_size_max 0.18
_exptl_crystal_size_mid 0.05
_exptl_crystal_size_min 0.03
_refine_diff_density_max 0.358
_refine_diff_density_min -0.429
_refine_diff_density_rms 0.074
_refine_ls_abs_structure_details 'Flack H D (1983), Acta Cryst. A39, 876-881'
_refine_ls_abs_structure_Flack -0.007(6)
_refine_ls_extinction_method none
_refine_ls_goodness_of_fit_ref 1.038
_refine_ls_hydrogen_treatment constr
_refine_ls_matrix_type full
_refine_ls_number_parameters 465
_refine_ls_number_reflns 7081
_refine_ls_number_restraints 1
_refine_ls_restrained_S_all 1.038
_refine_ls_R_factor_all 0.0540
_refine_ls_R_factor_gt 0.0381
_refine_ls_shift/su_max 0.001
_refine_ls_shift/su_mean 0.000
_refine_ls_structure_factor_coef Fsqd
_refine_ls_weighting_details 'calc w=1/[\s^2^(Fo^2^)+(0.0118P)^2^+0.0000P] where P=(Fo^2^+2Fc^2^)/3'
_refine_ls_weighting_scheme calc
_refine_ls_wR_factor_gt 0.0564
_refine_ls_wR_factor_ref 0.0602
_reflns_number_gt 5933
_reflns_number_total 7081
_reflns_threshold_expression >2sigma(I)
_cod_data_source_file ja309215m_si_002.cif
_cod_data_source_block 02SMN254
_cod_original_cell_volume 1903.7(7)
_cod_original_sg_symbol_Hall P2yb
_cod_database_code 4118917

loop_
_symmetry_equiv_pos_as_xyz
'x, y, z'
'-x, y+1/2, -z'

loop_
_atom_site_label
_atom_site_type_symbol
_atom_site_fract_x
_atom_site_fract_y
_atom_site_fract_z
_atom_site_U_iso_or_equiv
_atom_site_adp_type
_atom_site_occupancy
_atom_site_symmetry_multiplicity
_atom_site_calc_flag
_atom_site_refinement_flags
C1 C 0.8428(7) 0.44858(16) 0.9522(3) 0.0148(10) Uani 1 1 d .
C2 C 0.6384(7) 0.41349(15) 0.9187(3) 0.0174(10) Uani 1 1 d .
H2 H 0.5285 0.4049 0.9632 0.021 Uiso 1 1 calc R
C3 C 0.6279(7) 0.39584(16) 0.8203(3) 0.0200(10) Uani 1 1 d .
C4 C 0.8119(7) 0.41943(16) 0.7699(3) 0.0163(10) Uani 1 1 d .
H4 H 0.8960 0.3978 0.7231 0.020 Uiso 1 1 calc R
C5 C 0.9431(7) 0.45607(15) 0.8486(3) 0.0147(9) Uani 1 1 d .
H5 H 1.1143 0.4587 0.8524 0.018 Uiso 1 1 calc R
C6 C 0.7899(7) 0.47797(15) 0.7529(3) 0.0127(9) Uani 1 1 d .
H6 H 0.6414 0.4931 0.7680 0.015 Uiso 1 1 calc R
C7 C 0.8821(7) 0.50295(16) 0.6636(3) 0.0136(9) Uani 1 1 d .
C8 C 0.7499(7) 0.53686(16) 0.6034(3) 0.0125(9) Uani 1 1 d .
H8 H 0.6127 0.5478 0.6277 0.015 Uiso 1 1 calc R
C9 C 0.7960(7) 0.55937(15) 0.5015(3) 0.0132(9) Uani 1 1 d .
H9 H 0.9371 0.5427 0.4813 0.016 Uiso 1 1 calc R
C10 C 0.5934(7) 0.55141(15) 0.4132(3) 0.0133(9) Uani 1 1 d .
H10 H 0.4505 0.5671 0.4336 0.016 Uiso 1 1 calc R
C11 C 0.5539(7) 0.49355(15) 0.3875(3) 0.0151(9) Uani 1 1 d .
H11A H 0.7003 0.4781 0.3728 0.018 Uiso 1 1 calc R
H11B H 0.5118 0.4757 0.4503 0.018 Uiso 1 1 calc R
C12 C 0.3667(7) 0.48313(15) 0.2937(3) 0.0138(9) Uani 1 1 d .
H12 H 0.4142 0.4972 0.2275 0.017 Uiso 1 1 calc R
C13 C 0.1349(7) 0.50420(16) 0.3071(3) 0.0227(11) Uani 1 1 d .
H13A H 0.0868 0.4888 0.3703 0.034 Uiso 1 1 calc R
H13B H 0.0221 0.4953 0.2450 0.034 Uiso 1 1 calc R
H13C H 0.1442 0.5422 0.3150 0.034 Uiso 1 1 calc R
C14 C 0.7805(8) 0.50170(18) 0.9935(3) 0.0192(10) Uani 1 1 d .
C15 C 0.4967(8) 0.56838(19) 0.9803(4) 0.0341(13) Uani 1 1 d .
H15A H 0.6271 0.5930 0.9816 0.041 Uiso 1 1 calc R
H15B H 0.4496 0.5679 1.0512 0.041 Uiso 1 1 calc R
C16 C 0.2985(8) 0.58491(19) 0.8990(4) 0.0367(13) Uani 1 1 d .
H16A H 0.3491 0.5868 0.8297 0.055 Uiso 1 1 calc R
H16B H 0.2436 0.6193 0.9177 0.055 Uiso 1 1 calc R
H16C H 0.1731 0.5594 0.8963 0.055 Uiso 1 1 calc R
C17 C 1.0268(7) 0.42285(17) 1.0340(3) 0.0228(11) Uani 1 1 d .
H17A H 0.9615 0.4155 1.0983 0.034 Uiso 1 1 calc R
H17B H 1.1589 0.4464 1.0507 0.034 Uiso 1 1 calc R
H17C H 1.0776 0.3902 1.0052 0.034 Uiso 1 1 calc R
C18 C 0.4543(7) 0.36002(16) 0.7605(3) 0.0268(11) Uani 1 1 d .
H18A H 0.5285 0.3268 0.7480 0.040 Uiso 1 1 calc R
H18B H 0.3913 0.3760 0.6926 0.040 Uiso 1 1 calc R
H18C H 0.3292 0.3538 0.8015 0.040 Uiso 1 1 calc R
C19 C 1.1156(6) 0.48544(16) 0.6439(3) 0.0186(10) Uani 1 1 d .
H19A H 1.2281 0.4905 0.7081 0.028 Uiso 1 1 calc R
H19B H 1.1620 0.5060 0.5862 0.028 Uiso 1 1 calc R
H19C H 1.1095 0.4484 0.6246 0.028 Uiso 1 1 calc R
C20 C 1.0477(7) 0.63236(17) 0.5356(3) 0.0156(10) Uani 1 1 d .
C21 C 1.0691(7) 0.69005(16) 0.5261(3) 0.0136(9) Uani 1 1 d .
C22 C 0.8854(8) 0.72170(17) 0.4838(3) 0.0194(11) Uani 1 1 d .
H22 H 0.7387 0.7066 0.4600 0.023 Uiso 1 1 calc R
C23 C 0.9148(7) 0.77511(16) 0.4761(3) 0.0223(10) Uani 1 1 d .
H23 H 0.7902 0.7969 0.4467 0.027 Uiso 1 1 calc R
C24 C 1.1298(8) 0.79593(16) 0.5123(3) 0.0216(11) Uani 1 1 d .
C25 C 1.3151(7) 0.76516(17) 0.5537(3) 0.0211(9) Uani 1 1 d .
H25 H 1.4615 0.7804 0.5776 0.025 Uiso 1 1 calc R
C26 C 1.2843(8) 0.71167(17) 0.5598(3) 0.0205(11) Uani 1 1 d .
H26 H 1.4106 0.6899 0.5870 0.025 Uiso 1 1 calc R
C27 C 0.5524(8) 0.62478(16) 0.2976(3) 0.0188(10) Uani 1 1 d .
C28 C 0.6733(7) 0.65481(15) 0.2235(3) 0.0150(10) Uani 1 1 d .
C29 C 0.5901(8) 0.70458(17) 0.1951(3) 0.0231(11) Uani 1 1 d .
H29 H 0.4530 0.7168 0.2179 0.028 Uiso 1 1 calc R
C30 C 0.7072(8) 0.73628(17) 0.1338(3) 0.0286(11) Uani 1 1 d .
H30 H 0.6511 0.7702 0.1143 0.034 Uiso 1 1 calc R
C31 C 0.9054(7) 0.71813(16) 0.1015(3) 0.0202(10) Uani 1 1 d .
C32 C 0.9837(7) 0.66884(18) 0.1246(3) 0.0237(10) Uani 1 1 d .
H32 H 1.1174 0.6564 0.0991 0.028 Uiso 1 1 calc R
C33 C 0.8660(7) 0.63668(16) 0.1860(3) 0.0210(10) Uani 1 1 d .
H33 H 0.9191 0.6021 0.2020 0.025 Uiso 1 1 calc R
C34 C 0.4662(8) 0.39937(17) 0.2293(3) 0.0160(10) Uani 1 1 d .
C35 C 0.3978(7) 0.34328(16) 0.2227(3) 0.0143(9) Uani 1 1 d .
C36 C 0.5343(8) 0.30812(16) 0.1773(3) 0.0191(10) Uani 1 1 d .
H36 H 0.6655 0.3205 0.1497 0.023 Uiso 1 1 calc R
C37 C 0.4824(7) 0.25556(16) 0.1715(3) 0.0217(10) Uani 1 1 d .
H37 H 0.5754 0.2317 0.1400 0.026 Uiso 1 1 calc R
C38 C 0.2924(8) 0.23866(17) 0.2127(3) 0.0210(11) Uani 1 1 d .
C39 C 0.1512(7) 0.27224(16) 0.2571(3) 0.0198(10) Uani 1 1 d .
H39 H 0.0197 0.2596 0.2842 0.024 Uiso 1 1 calc R
C40 C 0.2060(7) 0.32486(16) 0.2613(3) 0.0179(10) Uani 1 1 d .
H40 H 0.1100 0.3487 0.2911 0.022 Uiso 1 1 calc R
O1 O 0.5654(5) 0.51627(11) 0.9520(2) 0.0244(7) Uani 1 1 d .
O2 O 0.9090(5) 0.52823(12) 1.0546(2) 0.0291(8) Uani 1 1 d .
O3 O 0.8278(5) 0.61618(11) 0.5073(2) 0.0148(7) Uani 1 1 d .
O4 O 1.2092(5) 0.60338(11) 0.5648(2) 0.0203(7) Uani 1 1 d .
O5 O 0.6500(4) 0.57730(10) 0.3199(2) 0.0149(6) Uani 1 1 d .
O6 O 0.3888(5) 0.64110(11) 0.3343(2) 0.0243(7) Uani 1 1 d .
O7 O 0.3338(4) 0.42672(10) 0.2853(2) 0.0145(6) Uani 1 1 d .
O8 O 0.6216(5) 0.41767(11) 0.1895(2) 0.0226(7) Uani 1 1 d .
Br1 Br 1.17317(9) 0.869442(17) 0.51133(4) 0.03023(13) Uani 1 1 d .
Br2 Br 1.07530(8) 0.764618(18) 0.02720(4) 0.03281(13) Uani 1 1 d .
Br3 Br 0.21812(8) 0.166090(17) 0.20824(4) 0.03221(13) Uani 1 1 d .

loop_
_atom_site_aniso_label
_atom_site_aniso_U_11
_atom_site_aniso_U_22
_atom_site_aniso_U_33
_atom_site_aniso_U_23
_atom_site_aniso_U_13
_atom_site_aniso_U_12
C1 0.011(2) 0.018(2) 0.016(2) 0.0035(19) 0.0050(18) 0.0053(18)
C2 0.016(2) 0.014(2) 0.023(2) 0.0074(19) 0.0053(19) 0.0051(19)
C3 0.021(3) 0.015(2) 0.023(2) 0.008(2) 0.004(2) 0.004(2)
C4 0.016(2) 0.017(3) 0.015(2) -0.0027(19) 0.0019(19) -0.0015(19)
C5 0.015(2) 0.013(2) 0.017(2) -0.0043(18) 0.0037(18) -0.0005(18)
C6 0.007(2) 0.017(2) 0.014(2) 0.0015(18) 0.0022(17) -0.0008(18)
C7 0.011(2) 0.016(2) 0.015(2) -0.0027(18) 0.0044(18) -0.0038(18)
C8 0.012(2) 0.013(2) 0.013(2) -0.0021(18) 0.0051(18) 0.0003(18)
C9 0.016(2) 0.008(2) 0.016(2) -0.0007(17) 0.0027(18) -0.0019(18)
C10 0.017(2) 0.013(2) 0.011(2) 0.0065(18) 0.0068(17) -0.0010(18)
C11 0.017(2) 0.012(2) 0.017(2) 0.0006(18) 0.0060(18) -0.0033(18)
C12 0.018(2) 0.007(2) 0.017(2) 0.0023(18) 0.0063(18) 0.0004(18)
C13 0.018(3) 0.024(3) 0.025(2) -0.003(2) 0.001(2) 0.006(2)
C14 0.024(3) 0.020(3) 0.015(2) 0.004(2) 0.008(2) 0.003(2)
C15 0.041(3) 0.023(3) 0.040(3) -0.003(2) 0.010(3) 0.012(2)
C16 0.027(3) 0.025(3) 0.059(3) 0.002(3) 0.009(3) 0.008(2)
C17 0.025(3) 0.024(3) 0.020(2) 0.002(2) 0.005(2) 0.004(2)
C18 0.028(3) 0.017(3) 0.034(3) 0.003(2) 0.001(2) -0.004(2)
C19 0.020(2) 0.018(2) 0.018(2) 0.0048(19) 0.0029(19) -0.0030(19)
C20 0.015(3) 0.022(3) 0.011(2) 0.0003(18) 0.0043(19) -0.005(2)
C21 0.016(2) 0.007(2) 0.018(2) -0.0016(18) 0.0043(19) 0.0020(18)
C22 0.020(3) 0.022(3) 0.018(2) -0.003(2) 0.007(2) -0.006(2)
C23 0.024(2) 0.019(3) 0.021(2) 0.003(2) -0.0054(19) 0.000(2)
C24 0.037(3) 0.013(2) 0.016(2) -0.0032(18) 0.005(2) -0.009(2)
C25 0.019(2) 0.020(2) 0.022(2) -0.001(2) -0.0006(18) -0.007(2)
C26 0.022(3) 0.018(3) 0.020(2) -0.001(2) 0.000(2) 0.001(2)
C27 0.027(3) 0.015(2) 0.013(2) 0.0008(19) -0.002(2) -0.002(2)
C28 0.021(2) 0.007(2) 0.017(2) -0.0008(18) 0.0001(19) 0.0003(18)
C29 0.023(3) 0.020(3) 0.028(3) 0.000(2) 0.008(2) 0.002(2)
C30 0.043(3) 0.011(2) 0.032(3) 0.006(2) 0.006(2) 0.002(2)
C31 0.025(3) 0.020(3) 0.015(2) 0.0050(19) 0.003(2) -0.006(2)
C32 0.024(2) 0.024(3) 0.023(2) 0.004(2) 0.0062(19) -0.001(2)
C33 0.025(3) 0.014(2) 0.023(2) 0.005(2) 0.000(2) 0.005(2)
C34 0.016(2) 0.021(3) 0.011(2) -0.0043(19) 0.0012(19) 0.004(2)
C35 0.014(2) 0.019(2) 0.010(2) -0.0049(18) 0.0024(17) 0.0027(19)
C36 0.018(3) 0.021(3) 0.019(2) 0.000(2) 0.0030(19) 0.003(2)
C37 0.024(2) 0.020(3) 0.023(2) -0.010(2) 0.008(2) 0.002(2)
C38 0.025(3) 0.013(2) 0.022(3) -0.0022(19) -0.007(2) 0.000(2)
C39 0.016(2) 0.019(3) 0.025(2) -0.001(2) 0.0047(19) -0.004(2)
C40 0.015(2) 0.019(3) 0.019(2) 0.000(2) -0.0016(19) 0.0012(19)
O1 0.0213(18) 0.0265(19) 0.0243(17) -0.0039(14) 0.0007(14) 0.0084(14)
O2 0.033(2) 0.0260(19) 0.0259(18) -0.0066(15) -0.0032(15) 0.0007(15)
O3 0.0139(17) 0.0110(16) 0.0198(16) -0.0008(13) 0.0038(13) -0.0021(13)
O4 0.0161(17) 0.0150(17) 0.0290(17) 0.0028(14) 0.0010(14) 0.0004(14)
O5 0.0212(16) 0.0083(15) 0.0158(14) 0.0034(12) 0.0046(12) 0.0013(13)
O6 0.0225(18) 0.0242(18) 0.0283(17) 0.0100(14) 0.0106(15) 0.0081(14)
O7 0.0168(16) 0.0103(15) 0.0169(15) -0.0019(13) 0.0042(13) -0.0001(12)
O8 0.0247(18) 0.0182(17) 0.0288(18) -0.0023(14) 0.0164(15) -0.0027(14)
Br1 0.0470(3) 0.0144(2) 0.0277(3) 0.0028(2) 0.0008(2) -0.0097(2)
Br2 0.0328(3) 0.0322(3) 0.0327(3) 0.0168(2) 0.0030(2) -0.0083(2)
Br3 0.0358(3) 0.0158(2) 0.0448(3) -0.0083(2) 0.0059(2) -0.0041(2)

loop_
_atom_type_symbol
_atom_type_description
_atom_type_scat_dispersion_real
_atom_type_scat_dispersion_imag
_atom_type_scat_source
C C 0.0033 0.0016 'International Tables Vol C Tables 4.2.6.8 and 6.1.1.4'
H H 0.0000 0.0000 'International Tables Vol C Tables 4.2.6.8 and 6.1.1.4'
Br Br -0.2901 2.4595 'International Tables Vol C Tables 4.2.6.8 and 6.1.1.4'
O O 0.0106 0.0060 'International Tables Vol C Tables 4.2.6.8 and 6.1.1.4'

loop_
_geom_angle_atom_site_label_1
_geom_angle_atom_site_label_2
_geom_angle_atom_site_label_3
_geom_angle
C2 C1 C14 114.1(3)
C2 C1 C17 112.5(3)
C14 C1 C17 109.1(3)
C2 C1 C5 102.8(3)
C14 C1 C5 109.3(3)
C17 C1 C5 108.7(3)
C3 C2 C1 112.9(4)
C3 C2 H2 123.5
C1 C2 H2 123.5
C2 C3 C4 110.3(4)
C2 C3 C18 128.6(4)
C4 C3 C18 121.0(4)
C3 C4 C5 107.2(3)
C3 C4 C6 114.6(3)
C5 C4 C6 60.1(3)
C3 C4 H4 120.0
C5 C4 H4 120.0
C6 C4 H4 120.0
C4 C5 C6 60.5(3)
C4 C5 C1 106.1(3)
C6 C5 C1 119.1(3)
C4 C5 H5 118.7
C6 C5 H5 118.7
C1 C5 H5 118.7
C7 C6 C5 123.0(3)
C7 C6 C4 120.2(3)
C5 C6 C4 59.4(2)
C7 C6 H6 114.4
C5 C6 H6 114.4
C4 C6 H6 114.4
C8 C7 C6 118.7(4)
C8 C7 C19 124.3(4)
C6 C7 C19 116.9(3)
C7 C8 C9 126.4(4)
C7 C8 H8 116.8
C9 C8 H8 116.8
O3 C9 C8 112.2(3)
O3 C9 C10 104.4(3)
C8 C9 C10 111.9(3)
O3 C9 H9 109.4
C8 C9 H9 109.4
C10 C9 H9 109.4
O5 C10 C9 107.4(3)
O5 C10 C11 108.2(3)
C9 C10 C11 111.4(3)
O5 C10 H10 109.9
C9 C10 H10 109.9
C11 C10 H10 109.9
C12 C11 C10 114.1(3)
C12 C11 H11A 108.7
C10 C11 H11A 108.7
C12 C11 H11B 108.7
C10 C11 H11B 108.7
H11A C11 H11B 107.6
O7 C12 C13 104.7(3)
O7 C12 C11 107.6(3)
C13 C12 C11 113.7(3)
O7 C12 H12 110.2
C13 C12 H12 110.2
C11 C12 H12 110.2
C12 C13 H13A 109.5
C12 C13 H13B 109.5
H13A C13 H13B 109.5
C12 C13 H13C 109.5
H13A C13 H13C 109.5
H13B C13 H13C 109.5
O2 C14 O1 123.6(4)
O2 C14 C1 124.6(4)
O1 C14 C1 111.8(4)
O1 C15 C16 107.5(4)
O1 C15 H15A 110.2
C16 C15 H15A 110.2
O1 C15 H15B 110.2
C16 C15 H15B 110.2
H15A C15 H15B 108.5
C15 C16 H16A 109.5
C15 C16 H16B 109.5
H16A C16 H16B 109.5
C15 C16 H16C 109.5
H16A C16 H16C 109.5
H16B C16 H16C 109.5
C1 C17 H17A 109.5
C1 C17 H17B 109.5
H17A C17 H17B 109.5
C1 C17 H17C 109.5
H17A C17 H17C 109.5
H17B C17 H17C 109.5
C3 C18 H18A 109.5
C3 C18 H18B 109.5
H18A C18 H18B 109.5
C3 C18 H18C 109.5
H18A C18 H18C 109.5
H18B C18 H18C 109.5
C7 C19 H19A 109.5
C7 C19 H19B 109.5
H19A C19 H19B 109.5
C7 C19 H19C 109.5
H19A C19 H19C 109.5
H19B C19 H19C 109.5
O4 C20 O3 124.2(4)
O4 C20 C21 124.0(4)
O3 C20 C21 111.8(4)
C26 C21 C22 120.2(4)
C26 C21 C20 117.1(4)
C22 C21 C20 122.7(4)
C23 C22 C21 120.5(4)
C23 C22 H22 119.8
C21 C22 H22 119.8
C24 C23 C22 118.3(4)
C24 C23 H23 120.8
C22 C23 H23 120.8
C25 C24 C23 122.1(4)
C25 C24 Br1 118.0(3)
C23 C24 Br1 119.8(3)
C24 C25 C26 119.0(4)
C24 C25 H25 120.5
C26 C25 H25 120.5
C21 C26 C25 119.9(4)
C21 C26 H26 120.0
C25 C26 H26 120.0
O6 C27 O5 124.3(4)
O6 C27 C28 123.9(4)
O5 C27 C28 111.8(4)
C33 C28 C29 119.5(4)
C33 C28 C27 123.2(4)
C29 C28 C27 117.3(4)
C30 C29 C28 120.0(4)
C30 C29 H29 120.0
C28 C29 H29 120.0
C31 C30 C29 119.3(4)
C31 C30 H30 120.3
C29 C30 H30 120.3
C32 C31 C30 121.4(4)
C32 C31 Br2 120.3(3)
C30 C31 Br2 118.2(3)
C31 C32 C33 119.4(4)
C31 C32 H32 120.3
C33 C32 H32 120.3
C28 C33 C32 120.2(4)
C28 C33 H33 119.9
C32 C33 H33 119.9
O8 C34 O7 124.3(4)
O8 C34 C35 124.4(4)
O7 C34 C35 111.3(4)
C40 C35 C36 118.8(4)
C40 C35 C34 122.4(4)
C36 C35 C34 118.7(4)
C37 C36 C35 121.2(4)
C37 C36 H36 119.4
C35 C36 H36 119.4
C38 C37 C36 118.2(4)
C38 C37 H37 120.9
C36 C37 H37 120.9
C37 C38 C39 122.5(4)
C37 C38 Br3 119.4(3)
C39 C38 Br3 118.1(3)
C38 C39 C40 118.2(4)
C38 C39 H39 120.9
C40 C39 H39 120.9
C35 C40 C39 121.1(4)
C35 C40 H40 119.5
C39 C40 H40 119.5
C14 O1 C15 115.8(4)
C20 O3 C9 115.3(3)
C27 O5 C10 116.2(3)
C34 O7 C12 118.6(3)

loop_
_geom_bond_atom_site_label_1
_geom_bond_atom_site_label_2
_geom_bond_distance
C1 C2 1.507(5)
C1 C14 1.525(6)
C1 C17 1.532(5)
C1 C5 1.545(5)
C2 C3 1.333(6)
C2 H2 0.9500
C3 C4 1.472(6)
C3 C18 1.492(5)
C4 C5 1.501(5)
C4 C6 1.518(6)
C4 H4 1.0000
C5 C6 1.512(5)
C5 H5 1.0000
C6 C7 1.485(5)
C6 H6 1.0000
C7 C8 1.329(5)
C7 C19 1.500(5)
C8 C9 1.491(5)
C8 H8 0.9500
C9 O3 1.468(5)
C9 C10 1.523(5)
C9 H9 1.0000
C10 O5 1.450(4)
C10 C11 1.529(5)
C10 H10 1.0000
C11 C12 1.521(5)
C11 H11A 0.9900
C11 H11B 0.9900
C12 O7 1.460(4)
C12 C13 1.497(5)
C12 H12 1.0000
C13 H13A 0.9800
C13 H13B 0.9800
C13 H13C 0.9800
C14 O2 1.209(5)
C14 O1 1.344(5)
C15 O1 1.457(5)
C15 C16 1.497(6)
C15 H15A 0.9900
C15 H15B 0.9900
C16 H16A 0.9800
C16 H16B 0.9800
C16 H16C 0.9800
C17 H17A 0.9800
C17 H17B 0.9800
C17 H17C 0.9800
C18 H18A 0.9800
C18 H18B 0.9800
C18 H18C 0.9800
C19 H19A 0.9800
C19 H19B 0.9800
C19 H19C 0.9800
C20 O4 1.216(5)
C20 O3 1.350(5)
C20 C21 1.490(6)
C21 C26 1.385(6)
C21 C22 1.390(6)
C22 C23 1.385(6)
C22 H22 0.9500
C23 C24 1.382(6)
C23 H23 0.9500
C24 C25 1.381(6)
C24 Br1 1.901(4)
C25 C26 1.386(6)
C25 H25 0.9500
C26 H26 0.9500
C27 O6 1.207(5)
C27 O5 1.356(5)
C27 C28 1.486(6)
C28 C33 1.376(6)
C28 C29 1.394(6)
C29 C30 1.385(6)
C29 H29 0.9500
C30 C31 1.374(6)
C30 H30 0.9500
C31 C32 1.361(6)
C31 Br2 1.901(4)
C32 C33 1.394(6)
C32 H32 0.9500
C33 H33 0.9500
C34 O8 1.207(5)
C34 O7 1.335(5)
C34 C35 1.491(5)
C35 C40 1.381(5)
C35 C36 1.392(6)
C36 C37 1.381(6)
C36 H36 0.9500
C37 C38 1.374(6)
C37 H37 0.9500
C38 C39 1.378(6)
C38 Br3 1.909(4)
C39 C40 1.386(6)
C39 H39 0.9500
C40 H40 0.9500

loop_
_geom_torsion_atom_site_label_1
_geom_torsion_atom_site_label_2
_geom_torsion_atom_site_label_3
_geom_torsion_atom_site_label_4
_geom_torsion
C14 C1 C2 C3 126.0(4)
C17 C1 C2 C3 -109.0(4)
C5 C1 C2 C3 7.7(4)
C1 C2 C3 C4 -4.4(5)
C1 C2 C3 C18 179.1(4)
C2 C3 C4 C5 -1.0(5)
C18 C3 C4 C5 175.7(4)
C2 C3 C4 C6 -65.4(5)
C18 C3 C4 C6 111.3(4)
C3 C4 C5 C6 -109.0(4)
C3 C4 C5 C1 5.7(4)
C6 C4 C5 C1 114.7(3)
C2 C1 C5 C4 -7.8(4)
C14 C1 C5 C4 -129.3(4)
C17 C1 C5 C4 111.7(4)
C2 C1 C5 C6 57.0(4)
C14 C1 C5 C6 -64.5(4)
C17 C1 C5 C6 176.5(3)
C4 C5 C6 C7 -108.2(4)
C1 C5 C6 C7 158.9(4)
C1 C5 C6 C4 -92.8(4)
C3 C4 C6 C7 -150.8(4)
C5 C4 C6 C7 112.8(4)
C3 C4 C6 C5 96.4(4)
C5 C6 C7 C8 -156.0(4)
C4 C6 C7 C8 133.0(4)
C5 C6 C7 C19 27.5(5)
C4 C6 C7 C19 -43.6(5)
C6 C7 C8 C9 -169.8(4)
C19 C7 C8 C9 6.5(6)
C7 C8 C9 O3 -116.9(4)
C7 C8 C9 C10 126.1(4)
O3 C9 C10 O5 55.0(4)
C8 C9 C10 O5 176.6(3)
O3 C9 C10 C11 173.3(3)
C8 C9 C10 C11 -65.1(4)
O5 C10 C11 C12 -57.3(4)
C9 C10 C11 C12 -175.1(3)
C10 C11 C12 O7 -174.7(3)
C10 C11 C12 C13 -59.1(5)
C2 C1 C14 O2 154.3(4)
C17 C1 C14 O2 27.5(6)
C5 C1 C14 O2 -91.2(5)
C2 C1 C14 O1 -27.0(5)
C17 C1 C14 O1 -153.8(3)
C5 C1 C14 O1 87.5(4)
O4 C20 C21 C26 -4.6(6)
O3 C20 C21 C26 175.7(3)
O4 C20 C21 C22 174.2(4)
O3 C20 C21 C22 -5.5(6)
C26 C21 C22 C23 -0.8(6)
C20 C21 C22 C23 -179.6(4)
C21 C22 C23 C24 -0.5(6)
C22 C23 C24 C25 1.2(6)
C22 C23 C24 Br1 -176.1(3)
C23 C24 C25 C26 -0.4(6)
Br1 C24 C25 C26 176.9(3)
C22 C21 C26 C25 1.6(6)
C20 C21 C26 C25 -179.6(4)
C24 C25 C26 C21 -1.0(6)
O6 C27 C28 C33 176.9(4)
O5 C27 C28 C33 -2.2(5)
O6 C27 C28 C29 -0.3(6)
O5 C27 C28 C29 -179.4(3)
C33 C28 C29 C30 -3.0(6)
C27 C28 C29 C30 174.3(4)
C28 C29 C30 C31 -0.1(6)
C29 C30 C31 C32 2.9(6)
C29 C30 C31 Br2 -175.0(3)
C30 C31 C32 C33 -2.7(6)
Br2 C31 C32 C33 175.2(3)
C29 C28 C33 C32 3.2(6)
C27 C28 C33 C32 -173.9(4)
C31 C32 C33 C28 -0.4(6)
O8 C34 C35 C40 -174.0(4)
O7 C34 C35 C40 6.2(5)
O8 C34 C35 C36 6.8(6)
O7 C34 C35 C36 -172.9(3)
C40 C35 C36 C37 -0.8(6)
C34 C35 C36 C37 178.4(4)
C35 C36 C37 C38 -0.4(6)
C36 C37 C38 C39 1.3(6)
C36 C37 C38 Br3 -179.0(3)
C37 C38 C39 C40 -0.8(6)
Br3 C38 C39 C40 179.4(3)
C36 C35 C40 C39 1.3(6)
C34 C35 C40 C39 -177.9(4)
C38 C39 C40 C35 -0.5(6)
O2 C14 O1 C15 3.4(6)
C1 C14 O1 C15 -175.3(3)
C16 C15 O1 C14 159.3(4)
O4 C20 O3 C9 -7.1(6)
C21 C20 O3 C9 172.6(3)
C8 C9 O3 C20 91.2(4)
C10 C9 O3 C20 -147.4(3)
O6 C27 O5 C10 -16.9(5)
C28 C27 O5 C10 162.2(3)
C9 C10 O5 C27 -100.7(4)
C11 C10 O5 C27 138.9(3)
O8 C34 O7 C12 4.3(6)
C35 C34 O7 C12 -175.9(3)
C13 C12 O7 C34 151.2(3)
C11 C12 O7 C34 -87.5(4)
